data_7029810
loop_
_publ_author_name
'Zhang, Lei'
'Kuang, Xiaofei'
'Wu, Xiaoyuan'
'Yang, Wenbin'
'Lu, Canzhong'

_publ_section_title
;
 Supramolecular interactions induced hinge-like motion of a metal-organic
 framework accompanied by anisotropic thermal expansion.
;
_journal_issue 19
_journal_name_full 'Dalton transactions (Cambridge, England : 2003)'
_journal_page_first 7146
_journal_page_last 7152
_journal_paper_doi 10.1039/c3dt53580k
_journal_volume 43
_journal_year 2014
_chemical_formula_sum 'C72 H48 Ag4 Mo8 N24 O26'
_chemical_formula_weight 2864.34
_chemical_name_systematic
; 
 ? 
;
_space_group_IT_number 15
_symmetry_cell_setting monoclinic
_symmetry_space_group_name_Hall '-C 2yc'
_symmetry_space_group_name_H-M 'C 1 2/c 1'
_atom_sites_solution_hydrogens geom
_atom_sites_solution_primary direct
_atom_sites_solution_secondary difmap
_audit_creation_method SHELXL-97
_cell_angle_alpha 90.00
_cell_angle_beta 115.233(5)
_cell_angle_gamma 90.00
_cell_formula_units_Z 4
_cell_length_a 22.0290(9)
_cell_length_b 16.4861(5)
_cell_length_c 25.5887(11)
_cell_measurement_reflns_used 12799
_cell_measurement_temperature 310.01(10)
_cell_measurement_theta_max 28.9390
_cell_measurement_theta_min 3.2120
_cell_volume 8406.4(7)
_computing_structure_refinement 'SHELXL-97 (Sheldrick, 1997)'
_computing_structure_solution 'SHELXS-97 (Sheldrick, 1990)'
_diffrn_ambient_temperature 310.01(10)
_diffrn_detector_area_resol_mean 10.3503
_diffrn_measured_fraction_theta_full 0.958
_diffrn_measured_fraction_theta_max 0.958
_diffrn_measurement_device_type 'SuperNova, Dual, Cu at zero, Atlas'
_diffrn_measurement_method '\w scans'
_diffrn_radiation_monochromator mirror
_diffrn_radiation_source 'SuperNova (Mo) X-ray Source'
_diffrn_radiation_type MoK\a
_diffrn_radiation_wavelength 0.71073
_diffrn_reflns_av_R_equivalents 0.0301
_diffrn_reflns_av_sigmaI/netI 0.0366
_diffrn_reflns_limit_h_max 26
_diffrn_reflns_limit_h_min -26
_diffrn_reflns_limit_k_max 19
_diffrn_reflns_limit_k_min -14
_diffrn_reflns_limit_l_max 30
_diffrn_reflns_limit_l_min -27
_diffrn_reflns_number 18128
_diffrn_reflns_theta_full 25.00
_diffrn_reflns_theta_max 25.00
_diffrn_reflns_theta_min 3.07
_exptl_absorpt_coefficient_mu 2.151
_exptl_absorpt_correction_T_max 1.00000
_exptl_absorpt_correction_T_min 0.49818
_exptl_absorpt_correction_type multi-scan
_exptl_crystal_colour brown
_exptl_crystal_density_diffrn 2.263
_exptl_crystal_density_method 'not measured'
_exptl_crystal_description block-like
_exptl_crystal_F_000 5520
_exptl_crystal_size_max 0.32
_exptl_crystal_size_mid 0.11
_exptl_crystal_size_min 0.08
_refine_diff_density_max 1.732
_refine_diff_density_min -1.046
_refine_diff_density_rms 0.138
_refine_ls_extinction_method none
_refine_ls_goodness_of_fit_ref 1.066
_refine_ls_hydrogen_treatment constr
_refine_ls_matrix_type full
_refine_ls_number_parameters 605
_refine_ls_number_reflns 7097
_refine_ls_number_restraints 0
_refine_ls_restrained_S_all 1.066
_refine_ls_R_factor_all 0.0506
_refine_ls_R_factor_gt 0.0397
_refine_ls_shift/su_max 0.001
_refine_ls_shift/su_mean 0.000
_refine_ls_structure_factor_coef Fsqd
_refine_ls_weighting_details 'calc w=1/[\s^2^(Fo^2^)+(0.0600P)^2^+46.6675P] where P=(Fo^2^+2Fc^2^)/3'
_refine_ls_weighting_scheme calc
_refine_ls_wR_factor_gt 0.1080
_refine_ls_wR_factor_ref 0.1175
_reflns_number_gt 5818
_reflns_number_total 7097
_reflns_threshold_expression >2sigma(I)
_cod_data_source_file c3dt53580k2.cif
_cod_data_source_block B_310K
_cod_depositor_comments
;Adding full bibliography for
 ./tmp-cod-update-bibliographies-12899/cifs/7029810.cif.
;
_cod_original_cell_volume 8406.4(6)
_cod_original_sg_symbol_H-M C2/c
_cod_database_code 7029810

loop_
_symmetry_equiv_pos_as_xyz
'x, y, z'
'-x, y, -z+1/2'
'x+1/2, y+1/2, z'
'-x+1/2, y+1/2, -z+1/2'
'-x, -y, -z'
'x, -y, z-1/2'
'-x+1/2, -y+1/2, -z'
'x+1/2, -y+1/2, z-1/2'

loop_
_atom_site_label
_atom_site_type_symbol
_atom_site_fract_x
_atom_site_fract_y
_atom_site_fract_z
_atom_site_U_iso_or_equiv
_atom_site_adp_type
_atom_site_occupancy
_atom_site_symmetry_multiplicity
_atom_site_calc_flag
_atom_site_refinement_flags
Ag1 Ag -0.65573(2) 0.04257(3) -0.63237(2) 0.03999(16) Uani 1 1 d .
Ag2 Ag -0.17734(3) 0.24623(4) -0.13295(2) 0.04498(17) Uani 1 1 d .
Mo1 Mo -0.5000 0.03701(6) -0.7500 0.0465(2) Uani 1 2 d S
Mo2 Mo -0.50130(3) -0.08929(3) -0.63936(2) 0.02673(14) Uani 1 1 d .
Mo3 Mo -0.50949(3) -0.29115(3) -0.64324(2) 0.02805(15) Uani 1 1 d .
Mo4 Mo -0.5000 -0.40659(6) -0.7500 0.0430(2) Uani 1 2 d S
Mo5 Mo -0.59174(2) -0.19309(3) -0.79075(2) 0.02623(14) Uani 1 1 d .
C14 C 0.0977(3) 0.0293(3) 0.0003(2) 0.0227(12) Uani 1 1 d .
C19 C 0.2775(3) -0.1381(4) 0.0087(3) 0.0320(14) Uani 1 1 d .
H19A H 0.2983 -0.1346 0.0488 0.038 Uiso 1 1 calc R
C20 C -0.3763(3) 0.2432(3) -0.4985(2) 0.0237(12) Uani 1 1 d .
C21 C -0.4402(3) 0.1983(3) -0.5309(2) 0.0235(12) Uani 1 1 d .
C22 C -0.2645(3) 0.4356(4) -0.6118(3) 0.0306(14) Uani 1 1 d .
H22A H -0.2863 0.4427 -0.6516 0.037 Uiso 1 1 calc R
C24 C -0.2022(3) 0.4161(4) -0.4953(3) 0.0267(13) Uani 1 1 d .
H24A H -0.1800 0.4121 -0.4553 0.032 Uiso 1 1 calc R
C26 C -0.0561(3) 0.1563(4) -0.0358(3) 0.0298(14) Uani 1 1 d .
H26A H -0.0761 0.1843 -0.0158 0.036 Uiso 1 1 calc R
C28 C 0.2199(3) -0.1527(4) -0.1083(3) 0.0296(14) Uani 1 1 d .
H28A H 0.1999 -0.1575 -0.1483 0.036 Uiso 1 1 calc R
C29 C -0.4671(3) 0.1881(4) -0.5897(3) 0.0340(15) Uani 1 1 d .
H29A H -0.4456 0.2091 -0.6111 0.041 Uiso 1 1 calc R
C31 C -0.2902(3) 0.2733(4) -0.4132(2) 0.0247(13) Uani 1 1 d .
C32 C 0.0036(3) 0.1158(4) -0.0042(3) 0.0282(13) Uani 1 1 d .
H32A H 0.0232 0.1171 0.0360 0.034 Uiso 1 1 calc R
C33 C -0.2565(3) 0.2633(4) -0.3491(3) 0.0291(13) Uani 1 1 d .
C34 C 0.1802(3) -0.0023(4) 0.0874(3) 0.0272(13) Uani 1 1 d .
C37 C 0.1823(3) -0.0518(3) 0.0063(3) 0.0248(13) Uani 1 1 d .
C38 C 0.1793(3) 0.0439(5) 0.1807(3) 0.0413(17) Uani 1 1 d .
H38A H 0.1354 0.0620 0.1607 0.050 Uiso 1 1 calc R
C39 C 0.0334(3) 0.0736(4) -0.0339(3) 0.0248(12) Uani 1 1 d .
C41 C -0.4739(3) 0.1645(4) -0.5009(3) 0.0321(14) Uani 1 1 d .
H41A H -0.4565 0.1688 -0.4609 0.038 Uiso 1 1 calc R
C42 C -0.2643(3) 0.3789(3) -0.5259(3) 0.0257(13) Uani 1 1 d .
C43 C 0.2151(3) -0.1015(3) -0.0230(2) 0.0231(12) Uani 1 1 d .
C44 C -0.2962(3) 0.3902(4) -0.5854(3) 0.0293(13) Uani 1 1 d .
H44A H -0.3382 0.3675 -0.6070 0.035 Uiso 1 1 calc R
C45 C -0.2946(3) 0.3278(3) -0.4954(3) 0.0243(13) Uani 1 1 d .
C46 C 0.2123(3) 0.0075(4) 0.1514(3) 0.0293(14) Uani 1 1 d .
C47 C 0.1861(3) -0.1103(4) -0.0820(3) 0.0271(13) Uani 1 1 d .
H47A H 0.1442 -0.0879 -0.1042 0.033 Uiso 1 1 calc R
C48 C -0.1745(3) 0.4592(4) -0.5263(3) 0.0301(14) Uani 1 1 d .
H48A H -0.1324 0.4821 -0.5061 0.036 Uiso 1 1 calc R
C49 C -0.5266(3) 0.1463(4) -0.6164(3) 0.0341(15) Uani 1 1 d .
H49A H -0.5439 0.1385 -0.6561 0.041 Uiso 1 1 calc R
C50 C 0.3079(3) -0.1802(4) -0.0214(3) 0.0362(15) Uani 1 1 d .
H50A H 0.3494 -0.2045 -0.0005 0.043 Uiso 1 1 calc R
C51 C -0.5330(3) 0.1247(4) -0.5315(3) 0.0384(16) Uani 1 1 d .
H51A H -0.5552 0.1022 -0.5111 0.046 Uiso 1 1 calc R
C52 C 0.0020(3) 0.0725(4) -0.0937(3) 0.0335(14) Uani 1 1 d .
H52A H 0.0195 0.0424 -0.1147 0.040 Uiso 1 1 calc R
C53 C 0.3070(3) -0.0053(5) 0.2417(3) 0.0451(18) Uani 1 1 d .
H53A H 0.3512 -0.0222 0.2626 0.054 Uiso 1 1 calc R
C54 C -0.1979(3) 0.3015(4) -0.3156(3) 0.0385(16) Uani 1 1 d .
H54A H -0.1760 0.3334 -0.3322 0.046 Uiso 1 1 calc R
C55 C -0.0558(3) 0.1169(4) -0.1211(3) 0.0361(15) Uani 1 1 d .
H55A H -0.0747 0.1193 -0.1612 0.043 Uiso 1 1 calc R
C56 C -0.2545(4) 0.2049(4) -0.2633(3) 0.0420(17) Uani 1 1 d .
H56A H -0.2735 0.1701 -0.2457 0.050 Uiso 1 1 calc R
C57 C 0.2119(3) 0.0533(5) 0.2396(3) 0.0456(18) Uani 1 1 d .
H57A H 0.1890 0.0776 0.2587 0.055 Uiso 1 1 calc R
C58 C 0.2782(3) -0.0168(4) 0.1828(3) 0.0379(16) Uani 1 1 d .
H58A H 0.3024 -0.0404 0.1646 0.045 Uiso 1 1 calc R
C59 C -0.2850(3) 0.2114(4) -0.3228(3) 0.0382(16) Uani 1 1 d .
H59A H -0.3235 0.1820 -0.3447 0.046 Uiso 1 1 calc R
C60 C -0.1715(4) 0.2919(5) -0.2560(3) 0.0497(19) Uani 1 1 d .
H60A H -0.1321 0.3193 -0.2334 0.060 Uiso 1 1 calc R
N1 N -0.5606(2) 0.1164(3) -0.5887(2) 0.0319(12) Uani 1 1 d .
N2 N -0.2046(2) 0.4698(3) -0.5834(2) 0.0282(11) Uani 1 1 d .
N3 N -0.1992(3) 0.2460(4) -0.2296(2) 0.0418(14) Uani 1 1 d .
N4 N -0.3471(2) 0.2327(3) -0.4415(2) 0.0280(11) Uani 1 1 d .
N5 N -0.2622(2) 0.3224(3) -0.4379(2) 0.0272(11) Uani 1 1 d .
N6 N -0.3521(2) 0.2897(3) -0.5281(2) 0.0268(11) Uani 1 1 d .
N7 N -0.0865(2) 0.1571(3) -0.0936(2) 0.0300(11) Uani 1 1 d .
N8 N 0.2797(3) -0.1870(3) -0.0788(2) 0.0301(12) Uani 1 1 d .
N9 N 0.2756(3) 0.0288(4) 0.2710(2) 0.0414(14) Uani 1 1 d .
N10 N 0.1227(2) 0.0373(3) 0.0580(2) 0.0281(11) Uani 1 1 d .
N11 N 0.1261(2) -0.0123(3) -0.0274(2) 0.0252(11) Uani 1 1 d .
N12 N 0.2114(2) -0.0499(3) 0.0641(2) 0.0294(11) Uani 1 1 d .
O1 O -0.4378(5) 0.1000(5) -0.7062(4) 0.134(4) Uani 1 1 d .
O2 O -0.5344(3) -0.0141(3) -0.7065(2) 0.0491(12) Uani 1 1 d .
O3 O -0.4478(3) -0.0267(4) -0.5866(2) 0.0600(15) Uani 1 1 d .
O4 O -0.5732(2) -0.0826(3) -0.6308(2) 0.0518(13) Uani 1 1 d .
O5 O -0.4674(2) -0.1901(3) -0.6064(2) 0.0455(12) Uani 1 1 d .
O6 O -0.5512(3) -0.1855(3) -0.7141(2) 0.0526(14) Uani 1 1 d .
O7 O -0.5757(3) -0.1045(3) -0.8231(2) 0.0532(14) Uani 1 1 d .
O8 O -0.6764(2) -0.1978(3) -0.8163(3) 0.0536(14) Uani 1 1 d .
O9 O -0.5787(3) -0.2874(4) -0.6300(3) 0.0592(15) Uani 1 1 d .
O10 O -0.4583(3) -0.3547(4) -0.5928(2) 0.0613(15) Uani 1 1 d .
O11 O -0.5482(3) -0.3582(3) -0.7119(2) 0.0527(13) Uani 1 1 d .
O12 O -0.5652(3) -0.2818(3) -0.8161(2) 0.0484(13) Uani 1 1 d .
O13 O -0.4425(3) -0.4669(4) -0.7008(3) 0.0737(17) Uani 1 1 d .

loop_
_atom_site_aniso_label
_atom_site_aniso_U_11
_atom_site_aniso_U_22
_atom_site_aniso_U_33
_atom_site_aniso_U_23
_atom_site_aniso_U_13
_atom_site_aniso_U_12
Ag1 0.0326(3) 0.0573(4) 0.0269(3) -0.0036(2) 0.0097(2) -0.0171(2)
Ag2 0.0457(3) 0.0610(4) 0.0267(3) -0.0008(2) 0.0140(3) 0.0217(3)
Mo1 0.0516(5) 0.0502(6) 0.0565(6) 0.000 0.0411(5) 0.000
Mo2 0.0288(3) 0.0321(3) 0.0186(3) -0.0015(2) 0.0095(2) 0.0000(2)
Mo3 0.0340(3) 0.0295(3) 0.0241(3) 0.0051(2) 0.0157(3) -0.0001(2)
Mo4 0.0417(5) 0.0602(6) 0.0272(5) 0.000 0.0148(4) 0.000
Mo5 0.0223(3) 0.0276(3) 0.0258(3) -0.0033(2) 0.0074(2) -0.0004(2)
C14 0.023(3) 0.018(3) 0.025(3) 0.003(2) 0.009(3) -0.004(2)
C19 0.034(3) 0.037(4) 0.023(3) -0.002(3) 0.010(3) 0.005(3)
C20 0.022(3) 0.024(3) 0.024(3) -0.002(2) 0.009(3) 0.003(2)
C21 0.021(3) 0.028(3) 0.020(3) -0.001(2) 0.007(3) -0.002(2)
C22 0.037(4) 0.034(3) 0.024(3) -0.001(3) 0.016(3) -0.004(3)
C24 0.021(3) 0.034(3) 0.024(3) -0.001(3) 0.007(3) -0.003(3)
C26 0.029(3) 0.030(3) 0.033(4) -0.002(3) 0.015(3) 0.005(3)
C28 0.022(3) 0.032(3) 0.030(4) -0.006(3) 0.007(3) -0.001(3)
C29 0.031(3) 0.044(4) 0.027(4) 0.005(3) 0.013(3) -0.004(3)
C31 0.026(3) 0.026(3) 0.024(3) -0.003(2) 0.013(3) -0.004(2)
C32 0.028(3) 0.034(3) 0.021(3) 0.002(3) 0.008(3) 0.004(3)
C33 0.033(3) 0.030(3) 0.024(3) 0.000(3) 0.012(3) 0.000(3)
C34 0.025(3) 0.032(3) 0.022(3) 0.000(3) 0.008(3) -0.001(3)
C37 0.023(3) 0.023(3) 0.029(3) 0.004(2) 0.012(3) 0.000(2)
C38 0.027(3) 0.060(5) 0.030(4) -0.008(3) 0.006(3) 0.006(3)
C39 0.021(3) 0.026(3) 0.025(3) -0.002(2) 0.007(3) -0.002(2)
C41 0.031(3) 0.044(4) 0.022(3) 0.000(3) 0.012(3) -0.011(3)
C42 0.028(3) 0.024(3) 0.028(3) -0.001(3) 0.014(3) 0.003(2)
C43 0.024(3) 0.019(3) 0.029(3) -0.003(2) 0.013(3) -0.002(2)
C44 0.028(3) 0.028(3) 0.029(3) -0.003(3) 0.010(3) -0.005(3)
C45 0.024(3) 0.020(3) 0.032(4) -0.001(2) 0.015(3) 0.002(2)
C46 0.029(3) 0.034(3) 0.020(3) -0.002(3) 0.006(3) 0.002(3)
C47 0.020(3) 0.029(3) 0.029(3) 0.000(3) 0.008(3) 0.000(2)
C48 0.023(3) 0.035(3) 0.031(4) 0.000(3) 0.010(3) -0.004(3)
C49 0.026(3) 0.048(4) 0.024(3) 0.000(3) 0.007(3) -0.004(3)
C50 0.027(3) 0.042(4) 0.038(4) -0.003(3) 0.013(3) 0.011(3)
C51 0.033(4) 0.054(4) 0.029(4) -0.001(3) 0.014(3) -0.016(3)
C52 0.031(3) 0.041(4) 0.028(4) -0.008(3) 0.013(3) 0.004(3)
C53 0.032(4) 0.060(5) 0.028(4) 0.000(3) -0.001(3) 0.006(3)
C54 0.033(4) 0.049(4) 0.029(4) 0.001(3) 0.009(3) -0.016(3)
C55 0.032(4) 0.049(4) 0.021(3) -0.002(3) 0.006(3) 0.008(3)
C56 0.050(4) 0.052(4) 0.028(4) 0.002(3) 0.020(4) -0.011(4)
C57 0.036(4) 0.072(5) 0.027(4) -0.011(3) 0.012(3) 0.005(4)
C58 0.030(4) 0.046(4) 0.031(4) -0.001(3) 0.007(3) 0.012(3)
C59 0.033(4) 0.051(4) 0.030(4) -0.001(3) 0.014(3) -0.013(3)
C60 0.042(4) 0.071(5) 0.027(4) -0.007(4) 0.006(4) -0.017(4)
N1 0.026(3) 0.038(3) 0.028(3) -0.004(2) 0.008(2) -0.008(2)
N2 0.031(3) 0.026(3) 0.031(3) 0.002(2) 0.016(3) -0.003(2)
N3 0.045(3) 0.058(4) 0.022(3) 0.002(3) 0.013(3) -0.002(3)
N4 0.026(3) 0.036(3) 0.023(3) -0.002(2) 0.013(2) -0.007(2)
N5 0.022(3) 0.034(3) 0.023(3) 0.000(2) 0.007(2) -0.005(2)
N6 0.026(3) 0.030(3) 0.023(3) 0.001(2) 0.009(2) 0.000(2)
N7 0.027(3) 0.034(3) 0.027(3) 0.005(2) 0.009(2) 0.006(2)
N8 0.032(3) 0.030(3) 0.029(3) -0.004(2) 0.015(3) 0.003(2)
N9 0.041(3) 0.053(4) 0.023(3) -0.003(3) 0.006(3) 0.000(3)
N10 0.023(3) 0.035(3) 0.024(3) -0.004(2) 0.007(2) 0.003(2)
N11 0.024(3) 0.022(2) 0.030(3) 0.000(2) 0.012(2) 0.001(2)
N12 0.025(3) 0.037(3) 0.025(3) 0.001(2) 0.010(2) 0.006(2)
O1 0.165(8) 0.115(7) 0.183(9) -0.095(7) 0.133(8) -0.097(6)
O2 0.063(3) 0.043(3) 0.043(3) 0.004(2) 0.025(3) 0.003(2)
O3 0.054(3) 0.069(4) 0.048(3) -0.021(3) 0.012(3) -0.009(3)
O4 0.050(3) 0.062(3) 0.049(3) 0.006(3) 0.026(3) 0.014(3)
O5 0.050(3) 0.050(3) 0.035(3) -0.001(2) 0.017(3) 0.001(2)
O6 0.072(4) 0.048(3) 0.028(3) 0.001(2) 0.012(3) 0.000(3)
O7 0.064(3) 0.050(3) 0.058(3) 0.013(3) 0.038(3) 0.019(3)
O8 0.031(3) 0.050(3) 0.075(4) -0.022(3) 0.018(3) 0.000(2)
O9 0.056(3) 0.061(4) 0.071(4) -0.001(3) 0.037(3) -0.002(3)
O10 0.065(4) 0.075(4) 0.053(3) 0.022(3) 0.035(3) 0.026(3)
O11 0.059(3) 0.052(3) 0.052(3) 0.001(3) 0.029(3) -0.008(3)
O12 0.053(3) 0.049(3) 0.055(3) -0.004(3) 0.034(3) -0.005(2)
O13 0.081(4) 0.074(4) 0.058(4) 0.004(3) 0.022(3) 0.002(3)

loop_
_atom_type_symbol
_atom_type_description
_atom_type_scat_dispersion_real
_atom_type_scat_dispersion_imag
_atom_type_scat_source
C C 0.0033 0.0016 'International Tables Vol C Tables 4.2.6.8 and 6.1.1.4'
H H 0.0000 0.0000 'International Tables Vol C Tables 4.2.6.8 and 6.1.1.4'
N N 0.0061 0.0033 'International Tables Vol C Tables 4.2.6.8 and 6.1.1.4'
O O 0.0106 0.0060 'International Tables Vol C Tables 4.2.6.8 and 6.1.1.4'
Mo Mo -1.6832 0.6857 'International Tables Vol C Tables 4.2.6.8 and 6.1.1.4'
Ag Ag -0.8971 1.1015 'International Tables Vol C Tables 4.2.6.8 and 6.1.1.4'

loop_
_geom_angle_atom_site_label_1
_geom_angle_atom_site_label_2
_geom_angle_atom_site_label_3
_geom_angle
_geom_angle_site_symmetry_1
_geom_angle_site_symmetry_3
N1 Ag1 N9 129.1(2) . 1_454
N1 Ag1 N2 124.02(18) . 3_445
N9 Ag1 N2 106.8(2) 1_454 3_445
N8 Ag2 N3 134.8(2) 3_455 .
N8 Ag2 N7 123.06(18) 3_455 .
N3 Ag2 N7 102.10(19) . .
O1 Mo1 O1 104.9(8) . 2_453
O1 Mo1 O2 105.0(3) . 2_453
O1 Mo1 O2 108.1(3) 2_453 2_453
O1 Mo1 O2 108.1(3) . .
O1 Mo1 O2 105.0(3) 2_453 .
O2 Mo1 O2 124.2(3) 2_453 .
O4 Mo2 O3 103.1(3) . .
O4 Mo2 O5 102.5(2) . .
O3 Mo2 O5 99.9(3) . .
O4 Mo2 O2 93.0(2) . .
O3 Mo2 O2 100.4(3) . .
O5 Mo2 O2 150.8(2) . .
O4 Mo2 O7 164.2(2) . 2_453
O3 Mo2 O7 90.8(2) . 2_453
O5 Mo2 O7 82.3(2) . 2_453
O2 Mo2 O7 76.7(2) . 2_453
O4 Mo2 O6 90.6(2) . .
O3 Mo2 O6 166.1(2) . .
O5 Mo2 O6 74.15(19) . .
O2 Mo2 O6 81.18(19) . .
O7 Mo2 O6 76.09(19) 2_453 .
O10 Mo3 O9 103.7(3) . .
O10 Mo3 O11 103.5(3) . .
O9 Mo3 O11 96.7(3) . .
O10 Mo3 O5 97.9(3) . .
O9 Mo3 O5 99.0(2) . .
O11 Mo3 O5 149.6(2) . .
O10 Mo3 O12 90.8(2) . 2_453
O9 Mo3 O12 164.9(2) . 2_453
O11 Mo3 O12 75.6(2) . 2_453
O5 Mo3 O12 82.83(19) . 2_453
O10 Mo3 O6 162.6(2) . .
O9 Mo3 O6 92.1(2) . .
O11 Mo3 O6 81.4(2) . .
O5 Mo3 O6 72.13(19) . .
O12 Mo3 O6 74.09(19) 2_453 .
O13 Mo4 O13 107.4(5) 2_453 .
O13 Mo4 O11 103.1(3) 2_453 .
O13 Mo4 O11 105.8(3) . .
O13 Mo4 O11 105.8(3) 2_453 2_453
O13 Mo4 O11 103.1(3) . 2_453
O11 Mo4 O11 130.2(3) . 2_453
O8 Mo5 O6 112.5(3) . .
O8 Mo5 O7 105.1(3) . .
O6 Mo5 O7 110.3(3) . .
O8 Mo5 O12 107.3(2) . .
O6 Mo5 O12 111.6(2) . .
O7 Mo5 O12 109.9(2) . .
N11 C14 N10 125.1(5) . .
N11 C14 C39 119.0(5) . .
N10 C14 C39 115.9(5) . .
C50 C19 C43 118.4(6) . .
N6 C20 N4 124.8(5) . .
N6 C20 C21 118.7(5) . .
N4 C20 C21 116.5(5) . .
C29 C21 C41 118.3(5) . .
C29 C21 C20 122.3(5) . .
C41 C21 C20 119.4(5) . .
N2 C22 C44 123.5(6) . .
C48 C24 C42 118.0(5) . .
N7 C26 C32 123.6(5) . .
N8 C28 C47 123.1(6) . .
C21 C29 C49 118.7(6) . .
N4 C31 N5 124.6(5) . .
N4 C31 C33 117.1(5) . .
N5 C31 C33 118.3(5) . .
C39 C32 C26 118.4(5) . .
C54 C33 C59 118.7(6) . .
C54 C33 C31 122.3(5) . .
C59 C33 C31 118.9(5) . .
N10 C34 N12 125.3(5) . .
N10 C34 C46 117.3(5) . .
N12 C34 C46 117.3(5) . .
N11 C37 N12 125.3(5) . .
N11 C37 C43 117.2(5) . .
N12 C37 C43 117.6(5) . .
C57 C38 C46 119.6(6) . .
C52 C39 C32 118.8(5) . .
C52 C39 C14 122.8(5) . .
C32 C39 C14 118.3(5) . .
C51 C41 C21 118.5(6) . .
C44 C42 C24 118.2(5) . .
C44 C42 C45 121.3(5) . .
C24 C42 C45 120.5(5) . .
C47 C43 C19 118.2(5) . .
C47 C43 C37 120.9(5) . .
C19 C43 C37 120.9(5) . .
C22 C44 C42 118.9(6) . .
N5 C45 N6 125.1(5) . .
N5 C45 C42 117.9(5) . .
N6 C45 C42 117.0(5) . .
C58 C46 C38 118.2(6) . .
C58 C46 C34 119.7(5) . .
C38 C46 C34 122.0(5) . .
C43 C47 C28 119.5(5) . .
N2 C48 C24 124.1(6) . .
N1 C49 C29 123.7(6) . .
N8 C50 C19 122.7(6) . .
N1 C51 C41 123.8(6) . .
C55 C52 C39 118.4(6) . .
N9 C53 C58 124.2(6) . .
C33 C54 C60 118.6(6) . .
N7 C55 C52 124.0(6) . .
N3 C56 C59 123.4(6) . .
N9 C57 C38 122.9(6) . .
C53 C58 C46 118.4(6) . .
C56 C59 C33 118.3(6) . .
N3 C60 C54 123.9(7) . .
C49 N1 C51 116.9(5) . .
C49 N1 Ag1 123.4(4) . .
C51 N1 Ag1 119.4(4) . .
C22 N2 C48 117.2(5) . .
C22 N2 Ag1 120.5(4) . 3
C48 N2 Ag1 122.3(4) . 3
C60 N3 C56 116.8(6) . .
C60 N3 Ag2 128.0(5) . .
C56 N3 Ag2 114.0(4) . .
C31 N4 C20 115.8(5) . .
C31 N5 C45 115.2(5) . .
C20 N6 C45 114.5(5) . .
C26 N7 C55 116.6(5) . .
C26 N7 Ag2 114.6(4) . .
C55 N7 Ag2 128.0(4) . .
C28 N8 C50 118.1(5) . .
C28 N8 Ag2 115.5(4) . 3_545
C50 N8 Ag2 126.4(4) . 3_545
C53 N9 C57 116.6(6) . .
C53 N9 Ag1 112.6(4) . 1_656
C57 N9 Ag1 130.7(4) . 1_656
C34 N10 C14 114.7(5) . .
C14 N11 C37 115.2(5) . .
C34 N12 C37 114.2(5) . .
Mo1 O2 Mo2 136.9(3) . .
Mo2 O5 Mo3 121.8(3) . .
Mo5 O6 Mo2 141.3(3) . .
Mo5 O6 Mo3 129.2(3) . .
Mo2 O6 Mo3 88.84(17) . .
Mo5 O7 Mo2 127.6(2) . 2_453
Mo4 O11 Mo3 125.4(3) . .
Mo5 O12 Mo3 128.7(3) . 2_453

loop_
_geom_bond_atom_site_label_1
_geom_bond_atom_site_label_2
_geom_bond_distance
_geom_bond_site_symmetry_2
Ag1 N1 2.264(5) .
Ag1 N9 2.295(5) 1_454
Ag1 N2 2.307(5) 3_445
Ag2 N8 2.268(5) 3_455
Ag2 N3 2.309(5) .
Ag2 N7 2.337(5) .
Mo1 O1 1.704(7) .
Mo1 O1 1.704(7) 2_453
Mo1 O2 1.801(5) 2_453
Mo1 O2 1.801(5) .
Mo2 O4 1.692(5) .
Mo2 O3 1.708(5) .
Mo2 O5 1.869(5) .
Mo2 O2 1.987(5) .
Mo2 O7 2.294(5) 2_453
Mo2 O6 2.363(5) .
Mo3 O10 1.672(5) .
Mo3 O9 1.699(5) .
Mo3 O11 1.938(5) .
Mo3 O5 1.944(5) .
Mo3 O12 2.295(5) 2_453
Mo3 O6 2.397(5) .
Mo4 O13 1.678(6) 2_453
Mo4 O13 1.678(6) .
Mo4 O11 1.896(5) .
Mo4 O11 1.896(5) 2_453
Mo5 O8 1.694(5) .
Mo5 O6 1.780(5) .
Mo5 O7 1.786(5) .
Mo5 O12 1.796(5) .
C14 N11 1.319(7) .
C14 N10 1.343(7) .
C14 C39 1.500(8) .
C19 C50 1.401(8) .
C19 C43 1.402(8) .
C20 N6 1.339(7) .
C20 N4 1.332(7) .
C20 C21 1.490(8) .
C21 C29 1.371(9) .
C21 C41 1.392(8) .
C22 N2 1.330(8) .
C22 C44 1.381(8) .
C24 C48 1.384(8) .
C24 C42 1.396(8) .
C26 N7 1.338(8) .
C26 C32 1.386(8) .
C28 N8 1.334(8) .
C28 C47 1.386(8) .
C29 C49 1.378(9) .
C31 N4 1.330(7) .
C31 N5 1.330(7) .
C31 C33 1.492(8) .
C32 C39 1.386(8) .
C33 C54 1.362(9) .
C33 C59 1.392(9) .
C34 N10 1.335(8) .
C34 N12 1.339(7) .
C34 C46 1.490(8) .
C37 N11 1.339(7) .
C37 N12 1.338(8) .
C37 C43 1.489(8) .
C38 C57 1.374(9) .
C38 C46 1.384(9) .
C39 C52 1.383(8) .
C41 C51 1.367(9) .
C42 C44 1.390(8) .
C42 C45 1.485(8) .
C43 C47 1.374(8) .
C45 N5 1.339(8) .
C45 N6 1.340(8) .
C46 C58 1.386(9) .
C48 N2 1.333(8) .
C49 N1 1.327(8) .
C50 N8 1.333(8) .
C51 N1 1.331(8) .
C52 C55 1.373(9) .
C53 N9 1.340(9) .
C53 C58 1.376(10) .
C54 C60 1.390(10) .
C55 N7 1.341(8) .
C56 N3 1.340(9) .
C56 C59 1.381(9) .
C57 N9 1.348(9) .
C60 N3 1.323(9) .
N2 Ag1 2.307(5) 3
N8 Ag2 2.268(5) 3_545
N9 Ag1 2.295(5) 1_656
O7 Mo2 2.294(5) 2_453
O12 Mo3 2.295(5) 2_453
